data_4022914
loop_
_publ_author_name
'Giuseppe Borsato'
'Anthony Linden'
'Ottorino De Lucchi'
'Vittorio Lucchini'
'David Wolstenholme'
'Alfonso Zambon'

_publ_contact_author_address
; Institute of Organic Chemistry
   University of Z\"urich
   Winterthurerstrasse 190
   CH-8057 Z\"urich
   Switzerland
;
_publ_contact_author_email alinden@oci.unizh.ch
_publ_contact_author_fax '41 44 635 6812'
_publ_contact_author_name 'Dr. Anthony Linden'
_publ_contact_author_phone '41 44 635 4228'
_publ_section_title
;
 Chiral Polycyclic Ketones via Desymmetrization of Dihaloolefins
;
_journal_name_full 'Journal of Organic Chemistry'
_journal_page_first 4272
_journal_page_last 4275
_journal_paper_doi 10.1021/jo070222g
_journal_volume 72
_journal_year 2007
_chemical_absolute_configuration ad
_chemical_formula_moiety 'C23 H24 Cl3 N O3'
_chemical_formula_sum 'C23 H24 Cl3 N O3'
_chemical_formula_weight 468.81
_chemical_name_systematic
;
  ?
;
_space_group_IT_number 19
_symmetry_cell_setting orthorhombic
_symmetry_Int_Tables_number 19
_symmetry_space_group_name_Hall 'P 2ac 2ab'
_symmetry_space_group_name_H-M 'P 21 21 21'
_atom_sites_solution_hydrogens geom
_atom_sites_solution_primary direct
_atom_sites_solution_secondary difmap
_audit_creation_date 06-07-12
_audit_creation_method SHELXL-97
_cell_angle_alpha 90.00
_cell_angle_beta 90.00
_cell_angle_gamma 90.00
_cell_formula_units_Z 4
_cell_length_a 9.3588(2)
_cell_length_b 12.2372(2)
_cell_length_c 19.5081(3)
_cell_measurement_reflns_used 23232
_cell_measurement_temperature 160(1)
_cell_measurement_theta_max 30.0
_cell_measurement_theta_min 2.0
_cell_volume 2234.18(7)
_computing_cell_refinement 'DENZO-SMN (Otwinowski & Minor, 1997)'
_computing_data_collection 'COLLECT (Nonius, 2000)'
_computing_data_reduction 'DENZO-SMN and SCALEPACK (Otwinowski & Minor, 1997)'
_computing_molecular_graphics 'ORTEPII (Johnson, 1976)'
_computing_publication_material 'SHELXL97 and PLATON (Spek, 2006)'
_computing_structure_refinement 'SHELXL97 (Sheldrick, 1997)'
_computing_structure_solution 'SIR92 (Altomare et al., 1994)'
_diffrn_ambient_temperature 160(1)
_diffrn_detector '65 mm CCD camera on \k goniostat'
_diffrn_detector_area_resol_mean 9
_diffrn_measured_fraction_theta_full 0.999
_diffrn_measured_fraction_theta_max 0.999
_diffrn_measurement_device_type 'Nonius KappaCCD area-detector diffractometer'
_diffrn_measurement_method '\f and \w scans with \k offsets'
_diffrn_radiation_monochromator 'horizontally mounted graphite crystal'
_diffrn_radiation_source 'Nonius FR590 sealed tube generator'
_diffrn_radiation_type 'Mo K\a'
_diffrn_radiation_wavelength 0.71073
_diffrn_reflns_av_R_equivalents 0.0686
_diffrn_reflns_av_sigmaI/netI 0.0464
_diffrn_reflns_limit_h_max 13
_diffrn_reflns_limit_h_min -13
_diffrn_reflns_limit_k_max 17
_diffrn_reflns_limit_k_min -17
_diffrn_reflns_limit_l_max 27
_diffrn_reflns_limit_l_min -27
_diffrn_reflns_number 39334
_diffrn_reflns_theta_full 30.02
_diffrn_reflns_theta_max 30.02
_diffrn_reflns_theta_min 2.09
_diffrn_standards_decay_% 0
_diffrn_standards_number 0
_exptl_absorpt_coefficient_mu 0.435
_exptl_absorpt_correction_T_max 0.932
_exptl_absorpt_correction_T_min 0.835
_exptl_absorpt_correction_type multi-scan
_exptl_absorpt_process_details '(Blessing, 1995)'
_exptl_crystal_colour colourless
_exptl_crystal_density_diffrn 1.394
_exptl_crystal_density_method 'not measured'
_exptl_crystal_description prism
_exptl_crystal_F_000 976
_exptl_crystal_size_max 0.33
_exptl_crystal_size_mid 0.30
_exptl_crystal_size_min 0.18
_refine_diff_density_max 0.292
_refine_diff_density_min -0.294
_refine_diff_density_rms 0.073
_refine_ls_abs_structure_details 'Flack & Bernardinelli (2000), ? Friedel pairs'
_refine_ls_abs_structure_Flack -0.02(4)
_refine_ls_extinction_coef 0.0556(19)
_refine_ls_extinction_expression Fc^*^=kFc[1+0.001xFc^2^\l^3^/sin(2\q)]^-1/4^
_refine_ls_extinction_method SHELXL
_refine_ls_goodness_of_fit_ref 1.053
_refine_ls_hydrogen_treatment constr
_refine_ls_matrix_type full
_refine_ls_number_parameters 276
_refine_ls_number_reflns 6517
_refine_ls_number_restraints 0
_refine_ls_restrained_S_all 1.053
_refine_ls_R_factor_all 0.0558
_refine_ls_R_factor_gt 0.0390
_refine_ls_shift/su_max 0.001
_refine_ls_shift/su_mean 0.000
_refine_ls_structure_factor_coef Fsqd
_refine_ls_weighting_details 'w=1/[\s^2^(Fo^2^)+(0.0495P)^2^+0.1469P] where P=(Fo^2^+2Fc^2^)/3'
_refine_ls_weighting_scheme calc
_refine_ls_wR_factor_gt 0.0832
_refine_ls_wR_factor_ref 0.0910
_reflns_number_gt 5457
_reflns_number_total 6518
_reflns_threshold_expression 'I > 2\s(I)'
_cod_data_source_file jo070222gsi20070208_095116_2.cif
_cod_data_source_block 16
_cod_original_sg_symbol_H-M 'P 21 21 21   '
_cod_database_code 4022914

loop_
_symmetry_equiv_pos_as_xyz
'x, y, z'
'-x+1/2, -y, z+1/2'
'x+1/2, -y+1/2, -z'
'-x, y+1/2, -z+1/2'

loop_
_atom_site_label
_atom_site_type_symbol
_atom_site_fract_x
_atom_site_fract_y
_atom_site_fract_z
_atom_site_U_iso_or_equiv
_atom_site_adp_type
_atom_site_occupancy
_atom_site_symmetry_multiplicity
_atom_site_calc_flag
_atom_site_refinement_flags
Cl1 Cl 0.79944(5) 0.09715(4) 0.27291(2) 0.03115(12) Uani 1 1 d .
Cl2 Cl 0.24725(5) 0.04208(4) 0.18486(2) 0.03115(12) Uani 1 1 d .
Cl3 Cl 0.48006(5) -0.01396(4) 0.04613(2) 0.02863(11) Uani 1 1 d .
O2 O 0.75925(12) 0.02892(10) 0.10138(6) 0.0229(3) Uani 1 1 d .
O20 O 0.84552(16) 0.27951(12) 0.17161(8) 0.0390(4) Uani 1 1 d .
O23 O 0.28170(16) 0.23599(12) 0.08588(7) 0.0352(3) Uani 1 1 d .
N5 N 0.73884(16) -0.11114(12) 0.17496(7) 0.0229(3) Uani 1 1 d .
C1 C 0.67520(19) -0.00748(14) 0.15639(8) 0.0207(3) Uani 1 1 d .
C3 C 0.90089(19) -0.01764(14) 0.10555(9) 0.0227(3) Uani 1 1 d .
H3 H 0.9705 0.0416 0.1171 0.027 Uiso 1 1 calc R
C4 C 0.8936(2) -0.09935(16) 0.16625(9) 0.0268(4) Uani 1 1 d .
H4 H 0.9344 -0.0639 0.2081 0.032 Uiso 1 1 calc R
C6 C 0.9671(3) -0.20849(18) 0.15496(12) 0.0402(5) Uani 1 1 d .
H61 H 0.9606 -0.2524 0.1969 0.060 Uiso 1 1 calc R
H62 H 1.0678 -0.1962 0.1436 0.060 Uiso 1 1 calc R
H63 H 0.9204 -0.2473 0.1172 0.060 Uiso 1 1 calc R
C7 C 0.6953(2) -0.16524(16) 0.23843(10) 0.0302(4) Uani 1 1 d .
H71 H 0.7239 -0.1205 0.2777 0.045 Uiso 1 1 calc R
H72 H 0.7415 -0.2370 0.2414 0.045 Uiso 1 1 calc R
H73 H 0.5913 -0.1746 0.2386 0.045 Uiso 1 1 calc R
C8 C 0.6585(2) 0.08555(14) 0.21279(8) 0.0219(3) Uani 1 1 d .
C9 C 0.6221(2) 0.18906(15) 0.17320(9) 0.0242(4) Uani 1 1 d .
C10 C 0.4817(2) 0.17805(14) 0.15081(9) 0.0235(4) Uani 1 1 d .
C11 C 0.43376(18) 0.06691(14) 0.17660(9) 0.0224(4) Uani 1 1 d .
C12 C 0.51286(18) -0.02194(14) 0.13548(8) 0.0211(3) Uani 1 1 d .
H12 H 0.4798 -0.0950 0.1521 0.025 Uiso 1 1 calc R
C13 C 0.51363(19) 0.05988(14) 0.24501(9) 0.0233(4) Uani 1 1 d .
H131 H 0.4824 0.1159 0.2784 0.028 Uiso 1 1 calc R
H132 H 0.5096 -0.0138 0.2659 0.028 Uiso 1 1 calc R
C14 C 0.9434(2) -0.06887(14) 0.03831(9) 0.0238(4) Uani 1 1 d .
C15 C 0.8463(2) -0.12330(15) -0.00328(9) 0.0279(4) Uani 1 1 d .
H15 H 0.7474 -0.1222 0.0076 0.033 Uiso 1 1 calc R
C16 C 0.8940(3) -0.17945(17) -0.06079(10) 0.0360(5) Uani 1 1 d .
H16 H 0.8273 -0.2163 -0.0893 0.043 Uiso 1 1 calc R
C17 C 1.0383(3) -0.18213(16) -0.07684(10) 0.0354(5) Uani 1 1 d .
H17 H 1.0708 -0.2221 -0.1156 0.042 Uiso 1 1 calc R
C18 C 1.1344(2) -0.12642(16) -0.03616(10) 0.0330(4) Uani 1 1 d .
H18 H 1.2332 -0.1273 -0.0474 0.040 Uiso 1 1 calc R
C19 C 1.0879(2) -0.06917(16) 0.02099(10) 0.0287(4) Uani 1 1 d .
H19 H 1.1546 -0.0301 0.0483 0.034 Uiso 1 1 calc R
C20 C 0.7047(2) 0.27862(15) 0.15312(10) 0.0292(4) Uani 1 1 d .
C21 C 0.6374(2) 0.35909(16) 0.11452(11) 0.0350(5) Uani 1 1 d .
H21 H 0.6889 0.4233 0.1027 0.042 Uiso 1 1 calc R
C22 C 0.4974(2) 0.34797(16) 0.09285(10) 0.0340(5) Uani 1 1 d .
H22 H 0.4545 0.4051 0.0670 0.041 Uiso 1 1 calc R
C23 C 0.4183(2) 0.25532(16) 0.10803(9) 0.0280(4) Uani 1 1 d .
C24 C 0.9280(3) 0.3707(2) 0.14950(14) 0.0537(7) Uani 1 1 d .
H241 H 0.9222 0.3770 0.0995 0.080 Uiso 1 1 calc R
H242 H 1.0279 0.3603 0.1631 0.080 Uiso 1 1 calc R
H243 H 0.8908 0.4375 0.1706 0.080 Uiso 1 1 calc R
C25 C 0.2282(3) 0.3102(2) 0.03508(12) 0.0484(6) Uani 1 1 d .
H251 H 0.2205 0.3835 0.0548 0.073 Uiso 1 1 calc R
H252 H 0.1337 0.2858 0.0198 0.073 Uiso 1 1 calc R
H253 H 0.2937 0.3118 -0.0041 0.073 Uiso 1 1 calc R

loop_
_atom_site_aniso_label
_atom_site_aniso_U_11
_atom_site_aniso_U_22
_atom_site_aniso_U_33
_atom_site_aniso_U_23
_atom_site_aniso_U_13
_atom_site_aniso_U_12
Cl1 0.0285(2) 0.0356(2) 0.0293(2) -0.00361(19) -0.00952(19) -0.00315(19)
Cl2 0.0181(2) 0.0405(2) 0.0349(2) -0.00257(19) 0.00241(18) -0.00265(19)
Cl3 0.0238(2) 0.0388(2) 0.0233(2) -0.00510(17) -0.00493(16) 0.00223(18)
O2 0.0174(6) 0.0290(6) 0.0221(5) 0.0047(5) 0.0017(5) 0.0022(5)
O20 0.0293(8) 0.0366(8) 0.0513(9) 0.0066(7) -0.0040(7) -0.0121(6)
O23 0.0288(8) 0.0417(8) 0.0352(7) 0.0040(6) -0.0073(6) 0.0074(6)
N5 0.0222(8) 0.0240(7) 0.0224(7) 0.0032(6) -0.0015(6) 0.0015(6)
C1 0.0201(8) 0.0219(8) 0.0200(7) 0.0021(6) -0.0005(6) -0.0010(7)
C3 0.0176(8) 0.0262(8) 0.0243(8) -0.0001(7) -0.0006(7) 0.0008(7)
C4 0.0214(9) 0.0358(10) 0.0232(8) 0.0014(8) -0.0032(7) 0.0061(8)
C6 0.0372(12) 0.0430(12) 0.0403(11) 0.0126(9) 0.0054(10) 0.0188(10)
C7 0.0326(11) 0.0269(9) 0.0312(9) 0.0071(7) 0.0005(8) 0.0001(8)
C8 0.0216(9) 0.0228(8) 0.0211(8) -0.0007(6) -0.0031(6) -0.0016(7)
C9 0.0255(10) 0.0234(8) 0.0239(8) -0.0026(6) 0.0002(7) 0.0011(7)
C10 0.0241(9) 0.0224(8) 0.0241(8) -0.0026(6) 0.0015(7) 0.0008(7)
C11 0.0171(8) 0.0255(9) 0.0246(8) -0.0015(7) -0.0010(7) -0.0016(6)
C12 0.0187(8) 0.0242(8) 0.0205(7) -0.0002(6) -0.0009(6) -0.0009(7)
C13 0.0214(9) 0.0273(8) 0.0211(8) -0.0005(6) 0.0007(7) -0.0014(7)
C14 0.0251(10) 0.0219(8) 0.0243(9) 0.0025(7) -0.0001(7) 0.0012(7)
C15 0.0267(10) 0.0273(9) 0.0296(9) -0.0010(7) -0.0029(8) -0.0009(8)
C16 0.0418(13) 0.0331(10) 0.0332(10) -0.0064(8) -0.0068(9) 0.0004(9)
C17 0.0505(14) 0.0291(10) 0.0265(9) -0.0004(8) 0.0074(9) 0.0085(9)
C18 0.0324(11) 0.0327(10) 0.0340(10) 0.0029(8) 0.0093(9) 0.0084(8)
C19 0.0250(10) 0.0320(10) 0.0291(9) 0.0003(7) 0.0025(8) 0.0016(8)
C20 0.0287(10) 0.0263(9) 0.0326(9) -0.0007(7) 0.0017(8) -0.0047(8)
C21 0.0395(13) 0.0259(9) 0.0394(11) 0.0036(8) 0.0047(9) -0.0034(9)
C22 0.0421(13) 0.0275(9) 0.0323(10) 0.0053(8) 0.0035(9) 0.0083(9)
C23 0.0282(10) 0.0311(9) 0.0247(9) -0.0013(7) 0.0001(7) 0.0063(8)
C24 0.0430(15) 0.0629(16) 0.0551(15) 0.0140(12) -0.0032(12) -0.0300(12)
C25 0.0516(15) 0.0518(13) 0.0419(12) 0.0053(10) -0.0168(11) 0.0139(12)

loop_
_atom_type_symbol
_atom_type_description
_atom_type_number_in_cell
_atom_type_scat_dispersion_real
_atom_type_scat_dispersion_imag
_atom_type_scat_source
C C 92 0.0033 0.0016
; International Tables for Crystallography (1992).
Vol. C, Tables 4.2.6.8 and 6.1.1.4
;
H H 96 0.0000 0.0000
; International Tables for Crystallography (1992).
Vol. C, Tables 4.2.6.8 and 6.1.1.4
;
Cl Cl 12 0.1484 0.1585
; International Tables for Crystallography (1992).
Vol. C, Tables 4.2.6.8 and 6.1.1.4
;
N N 4 0.0061 0.0033
; International Tables for Crystallography (1992).
Vol. C, Tables 4.2.6.8 and 6.1.1.4
;
O O 12 0.0106 0.0060
; International Tables for Crystallography (1992).
Vol. C, Tables 4.2.6.8 and 6.1.1.4
;

loop_
_geom_angle_atom_site_label_1
_geom_angle_atom_site_label_2
_geom_angle_atom_site_label_3
_geom_angle
C1 O2 C3 110.25(12)
C20 O20 C24 116.71(18)
C23 O23 C25 115.76(17)
C1 N5 C7 119.61(15)
C1 N5 C4 106.93(14)
C7 N5 C4 114.73(15)
O2 C1 N5 103.83(13)
O2 C1 C12 112.12(13)
N5 C1 C12 111.19(13)
O2 C1 C8 110.91(13)
N5 C1 C8 119.63(13)
C12 C1 C8 99.43(13)
O2 C3 C14 110.92(14)
O2 C3 C4 104.86(13)
C14 C3 C4 114.07(14)
O2 C3 H3 108.9
C14 C3 H3 108.9
C4 C3 H3 108.9
N5 C4 C6 112.22(17)
N5 C4 C3 101.30(14)
C6 C4 C3 115.86(15)
N5 C4 H4 109.0
C6 C4 H4 109.0
C3 C4 H4 109.0
C4 C6 H61 109.5
C4 C6 H62 109.5
H61 C6 H62 109.5
C4 C6 H63 109.5
H61 C6 H63 109.5
H62 C6 H63 109.5
N5 C7 H71 109.5
N5 C7 H72 109.5
H71 C7 H72 109.5
N5 C7 H73 109.5
H71 C7 H73 109.5
H72 C7 H73 109.5
C9 C8 C13 100.46(15)
C9 C8 C1 105.46(13)
C13 C8 C1 102.99(13)
C9 C8 Cl1 115.84(12)
C13 C8 Cl1 113.91(12)
C1 C8 Cl1 116.24(12)
C10 C9 C20 120.68(17)
C10 C9 C8 106.85(15)
C20 C9 C8 132.19(17)
C9 C10 C23 121.60(17)
C9 C10 C11 105.17(15)
C23 C10 C11 132.92(17)
C10 C11 C13 101.24(14)
C10 C11 C12 108.53(14)
C13 C11 C12 100.34(13)
C10 C11 Cl2 118.22(12)
C13 C11 Cl2 112.97(12)
C12 C11 Cl2 113.45(12)
C11 C12 C1 104.37(13)
C11 C12 Cl3 112.95(12)
C1 C12 Cl3 114.42(11)
C11 C12 H12 108.3
C1 C12 H12 108.3
Cl3 C12 H12 108.3
C8 C13 C11 93.62(13)
C8 C13 H131 113.0
C11 C13 H131 113.0
C8 C13 H132 113.0
C11 C13 H132 113.0
H131 C13 H132 110.4
C15 C14 C19 119.47(17)
C15 C14 C3 122.38(17)
C19 C14 C3 117.91(16)
C14 C15 C16 119.94(19)
C14 C15 H15 120.0
C16 C15 H15 120.0
C17 C16 C15 120.5(2)
C17 C16 H16 119.8
C15 C16 H16 119.8
C18 C17 C16 119.54(19)
C18 C17 H17 120.2
C16 C17 H17 120.2
C17 C18 C19 120.5(2)
C17 C18 H18 119.7
C19 C18 H18 119.7
C18 C19 C14 120.02(19)
C18 C19 H19 120.0
C14 C19 H19 120.0
O20 C20 C21 125.02(18)
O20 C20 C9 117.75(17)
C21 C20 C9 117.22(18)
C22 C21 C20 121.63(19)
C22 C21 H21 119.2
C20 C21 H21 119.2
C21 C22 C23 121.38(18)
C21 C22 H22 119.3
C23 C22 H22 119.3
O23 C23 C22 124.89(17)
O23 C23 C10 117.94(17)
C22 C23 C10 117.14(18)
O20 C24 H241 109.5
O20 C24 H242 109.5
H241 C24 H242 109.5
O20 C24 H243 109.5
H241 C24 H243 109.5
H242 C24 H243 109.5
O23 C25 H251 109.5
O23 C25 H252 109.5
H251 C25 H252 109.5
O23 C25 H253 109.5
H251 C25 H253 109.5
H252 C25 H253 109.5

loop_
_geom_bond_atom_site_label_1
_geom_bond_atom_site_label_2
_geom_bond_distance
Cl1 C8 1.7708(18)
Cl2 C11 1.7790(17)
Cl3 C12 1.7725(17)
O2 C1 1.403(2)
O2 C3 1.445(2)
O20 C20 1.367(3)
O20 C24 1.424(3)
O23 C23 1.370(2)
O23 C25 1.434(2)
N5 C1 1.448(2)
N5 C7 1.462(2)
N5 C4 1.465(2)
C1 C12 1.583(2)
C1 C8 1.591(2)
C3 C14 1.507(2)
C3 C4 1.551(2)
C3 H3 1.0000
C4 C6 1.519(3)
C4 H4 1.0000
C6 H61 0.9800
C6 H62 0.9800
C6 H63 0.9800
C7 H71 0.9800
C7 H72 0.9800
C7 H73 0.9800
C8 C9 1.522(2)
C8 C13 1.527(3)
C9 C10 1.392(3)
C9 C20 1.397(3)
C10 C23 1.393(3)
C10 C11 1.518(2)
C11 C13 1.532(2)
C11 C12 1.541(2)
C12 H12 1.0000
C13 H131 0.9900
C13 H132 0.9900
C14 C15 1.388(3)
C14 C19 1.394(3)
C15 C16 1.389(3)
C15 H15 0.9500
C16 C17 1.387(3)
C16 H16 0.9500
C17 C18 1.379(3)
C17 H17 0.9500
C18 C19 1.387(3)
C18 H18 0.9500
C19 H19 0.9500
C20 C21 1.390(3)
C21 C22 1.384(3)
C21 H21 0.9500
C22 C23 1.386(3)
C22 H22 0.9500
C24 H241 0.9800
C24 H242 0.9800
C24 H243 0.9800
C25 H251 0.9800
C25 H252 0.9800
C25 H253 0.9800

loop_
_geom_torsion_atom_site_label_1
_geom_torsion_atom_site_label_2
_geom_torsion_atom_site_label_3
_geom_torsion_atom_site_label_4
_geom_torsion
C3 O2 C1 N5 -25.87(16)
C3 O2 C1 C12 -145.99(14)
C3 O2 C1 C8 103.85(15)
C7 N5 C1 O2 169.35(15)
C4 N5 C1 O2 36.81(16)
C7 N5 C1 C12 -69.90(19)
C4 N5 C1 C12 157.56(13)
C7 N5 C1 C8 45.1(2)
C4 N5 C1 C8 -87.44(18)
C1 O2 C3 C14 129.54(15)
C1 O2 C3 C4 5.96(17)
C1 N5 C4 C6 -156.29(15)
C7 N5 C4 C6 68.6(2)
C1 N5 C4 C3 -32.09(17)
C7 N5 C4 C3 -167.24(14)
O2 C3 C4 N5 15.93(17)
C14 C3 C4 N5 -105.61(17)
O2 C3 C4 C6 137.62(17)
C14 C3 C4 C6 16.1(2)
O2 C1 C8 C9 46.30(18)
N5 C1 C8 C9 167.08(15)
C12 C1 C8 C9 -71.86(15)
O2 C1 C8 C13 151.20(13)
N5 C1 C8 C13 -88.03(17)
C12 C1 C8 C13 33.03(15)
O2 C1 C8 Cl1 -83.53(15)
N5 C1 C8 Cl1 37.2(2)
C12 C1 C8 Cl1 158.30(11)
C13 C8 C9 C10 -33.81(17)
C1 C8 C9 C10 72.93(17)
Cl1 C8 C9 C10 -157.00(13)
C13 C8 C9 C20 152.42(19)
C1 C8 C9 C20 -100.8(2)
Cl1 C8 C9 C20 29.2(3)
C20 C9 C10 C23 -0.1(3)
C8 C9 C10 C23 -174.78(16)
C20 C9 C10 C11 174.18(16)
C8 C9 C10 C11 -0.45(18)
C9 C10 C11 C13 34.54(17)
C23 C10 C11 C13 -152.07(19)
C9 C10 C11 C12 -70.51(17)
C23 C10 C11 C12 102.9(2)
C9 C10 C11 Cl2 158.47(13)
C23 C10 C11 Cl2 -28.1(3)
C10 C11 C12 C1 65.76(16)
C13 C11 C12 C1 -39.91(15)
Cl2 C11 C12 C1 -160.68(11)
C10 C11 C12 Cl3 -59.12(16)
C13 C11 C12 Cl3 -164.79(11)
Cl2 C11 C12 Cl3 74.44(14)
O2 C1 C12 C11 -112.96(15)
N5 C1 C12 C11 131.30(14)
C8 C1 C12 C11 4.30(15)
O2 C1 C12 Cl3 10.98(18)
N5 C1 C12 Cl3 -104.76(14)
C8 C1 C12 Cl3 128.24(12)
C9 C8 C13 C11 51.62(15)
C1 C8 C13 C11 -57.08(15)
Cl1 C8 C13 C11 176.15(11)
C10 C11 C13 C8 -52.54(15)
C12 C11 C13 C8 58.91(14)
Cl2 C11 C13 C8 -179.98(11)
O2 C3 C14 C15 -36.4(2)
C4 C3 C14 C15 81.8(2)
O2 C3 C14 C19 149.36(16)
C4 C3 C14 C19 -92.5(2)
C19 C14 C15 C16 1.4(3)
C3 C14 C15 C16 -172.78(17)
C14 C15 C16 C17 0.4(3)
C15 C16 C17 C18 -1.5(3)
C16 C17 C18 C19 0.9(3)
C17 C18 C19 C14 0.9(3)
C15 C14 C19 C18 -2.0(3)
C3 C14 C19 C18 172.39(17)
C24 O20 C20 C21 0.3(3)
C24 O20 C20 C9 178.90(19)
C10 C9 C20 O20 -174.06(17)
C8 C9 C20 O20 -1.0(3)
C10 C9 C20 C21 4.6(3)
C8 C9 C20 C21 177.69(18)
O20 C20 C21 C22 174.38(19)
C9 C20 C21 C22 -4.2(3)
C20 C21 C22 C23 -0.8(3)
C25 O23 C23 C22 10.0(3)
C25 O23 C23 C10 -172.16(17)
C21 C22 C23 O23 -176.88(19)
C21 C22 C23 C10 5.3(3)
C9 C10 C23 O23 177.19(16)
C11 C10 C23 O23 4.7(3)
C9 C10 C23 C22 -4.8(3)
C11 C10 C23 C22 -177.31(18)

loop_
_cod_related_entry_id
_cod_related_entry_database
_cod_related_entry_code
1 ChemSpider 30658578
